data_4302455
loop_
_publ_author_name
'Jocelyn Alc\'antara-Garc\'ia'
'Vojtech Jancik'
'Joaqu\'in Barroso'
'Sandra Hidalgo-Bonilla'
'Raymundo Cea-Olivares'
'Rub\'en A. Toscano'
'M\'onica Moya-Cabrera'

_publ_section_title
;
Coordination Diversity of Aluminum Centers Molded by Triazole Based
Chalcogen Ligands
;
_journal_name_full 'Inorganic Chemistry'
_journal_page_first 5874
_journal_page_last 5883
_journal_paper_doi 10.1021/ic900166u
_journal_volume 48
_journal_year 2009
_chemical_formula_moiety 'C68 H76 Al2 N6 P4 S4, 2 (C7 H8)'
_chemical_formula_sum 'C82 H92 Al2 N6 P4 S4'
_chemical_formula_weight 1467.70
_chemical_name_systematic
;
 ?
;
_space_group_IT_number 2
_symmetry_cell_setting triclinic
_symmetry_space_group_name_Hall '-P 1'
_symmetry_space_group_name_H-M 'P -1'
_atom_sites_solution_hydrogens geom
_atom_sites_solution_primary direct
_atom_sites_solution_secondary difmap
_audit_creation_method SHELXL-97
_cell_angle_alpha 64.44(2)
_cell_angle_beta 85.80(3)
_cell_angle_gamma 88.35(3)
_cell_formula_units_Z 1
_cell_length_a 9.656(2)
_cell_length_b 14.175(2)
_cell_length_c 15.895(3)
_cell_measurement_reflns_used 2313
_cell_measurement_temperature 173(2)
_cell_measurement_theta_max 25.18
_cell_measurement_theta_min 2.46
_cell_volume 1957.4(7)
_computing_cell_refinement 'Bruker AXS SAINT (v 7.01A, Bruker 2003)'
_computing_data_collection 'SMART V 5.625 (Bruker, 1999)'
_computing_data_reduction 'Bruker AXS SAINT (v 7.01A, Bruker 2003)'
_computing_molecular_graphics 'Bruker AXS SHELXTL (v 6.12)'
_computing_publication_material 'SHELXL-97 (Sheldrick, 1997)'
_computing_structure_refinement 'SHELXL-97 (Sheldrick, 1997)'
_computing_structure_solution 'SHELXS-97 (Sheldrick, 1990)'
_diffrn_ambient_temperature 173(2)
_diffrn_detector_area_resol_mean 0.661
_diffrn_measured_fraction_theta_full 0.996
_diffrn_measured_fraction_theta_max 0.996
_diffrn_measurement_device_type 'Bruker Smart Apex CCD diffractometer'
_diffrn_measurement_method 'omega scan'
_diffrn_radiation_monochromator graphite
_diffrn_radiation_source 'fine-focus sealed tube'
_diffrn_radiation_type MoK\a
_diffrn_radiation_wavelength 0.71073
_diffrn_reflns_av_R_equivalents 0.0564
_diffrn_reflns_av_sigmaI/netI 0.0682
_diffrn_reflns_limit_h_max 11
_diffrn_reflns_limit_h_min -11
_diffrn_reflns_limit_k_max 16
_diffrn_reflns_limit_k_min -16
_diffrn_reflns_limit_l_max 18
_diffrn_reflns_limit_l_min -18
_diffrn_reflns_number 20318
_diffrn_reflns_theta_full 25.03
_diffrn_reflns_theta_max 25.03
_diffrn_reflns_theta_min 1.59
_exptl_absorpt_coefficient_mu 0.273
_exptl_absorpt_correction_T_max 0.9667
_exptl_absorpt_correction_T_min 0.9216
_exptl_absorpt_correction_type multi-scan
_exptl_absorpt_process_details 'Sadabs, Sheldrick 1996'
_exptl_crystal_colour colorless
_exptl_crystal_density_diffrn 1.245
_exptl_crystal_density_method 'not measured'
_exptl_crystal_description prism
_exptl_crystal_F_000 776
_exptl_crystal_size_max 0.30
_exptl_crystal_size_mid 0.20
_exptl_crystal_size_min 0.14
_refine_diff_density_max 0.339
_refine_diff_density_min -0.255
_refine_diff_density_rms 0.059
_refine_ls_extinction_method none
_refine_ls_goodness_of_fit_ref 1.022
_refine_ls_hydrogen_treatment constr
_refine_ls_matrix_type full
_refine_ls_number_parameters 548
_refine_ls_number_reflns 6887
_refine_ls_number_restraints 381
_refine_ls_restrained_S_all 1.010
_refine_ls_R_factor_all 0.0678
_refine_ls_R_factor_gt 0.0480
_refine_ls_shift/su_max 0.000
_refine_ls_shift/su_mean 0.000
_refine_ls_structure_factor_coef Fsqd
_refine_ls_weighting_details 'calc w=1/[\s^2^(Fo^2^)+(0.0567P)^2^+0.0000P] where P=(Fo^2^+2Fc^2^)/3'
_refine_ls_weighting_scheme calc
_refine_ls_wR_factor_gt 0.1094
_refine_ls_wR_factor_ref 0.1192
_reflns_number_gt 5280
_reflns_number_total 6887
_reflns_threshold_expression >2sigma(I)
_cod_data_source_file ic900166u_si_006.cif
_cod_data_source_block Compound7
_cod_depositor_comments
;
The following automatic conversions were performed:
'_symmetry_cell_setting' value 'Triclinic' changed to 'triclinic'
according to '/home/saulius/struct/CIF-dictionaries/cif_core.dic'
dictionary named 'cif_core.dic' version 2.4.1 from 2010-06-29.

Automatic conversion script
Id: cif_fix_enum 1527 2010-12-29 10:47:43Z saulius 
;
_cod_database_code 4302455

loop_
_symmetry_equiv_pos_as_xyz
'x, y, z'
'-x, -y, -z'

loop_
_atom_site_label
_atom_site_type_symbol
_atom_site_fract_x
_atom_site_fract_y
_atom_site_fract_z
_atom_site_U_iso_or_equiv
_atom_site_adp_type
_atom_site_occupancy
_atom_site_symmetry_multiplicity
_atom_site_calc_flag
_atom_site_refinement_flags
_atom_site_disorder_assembly
_atom_site_disorder_group
S1 S 1.09169(7) 0.22262(5) -0.05286(4) 0.03336(17) Uani 1 1 d . A .
P1 P 0.98551(6) 0.16569(5) 0.06855(4) 0.02645(16) Uani 1 1 d . . .
N1 N 1.0049(2) 0.36381(14) 0.05071(13) 0.0260(4) Uani 1 1 d . A .
C1 C 0.9926(2) 0.26220(17) 0.11431(16) 0.0254(5) Uani 1 1 d . . .
P2 P 0.98398(6) 0.16035(5) 0.32126(4) 0.02705(17) Uani 1 1 d . . .
S2 S 0.85478(7) 0.04881(5) 0.34241(5) 0.03813(19) Uani 1 1 d . . .
C2 C 0.9948(2) 0.26131(18) 0.20194(16) 0.0267(5) Uani 1 1 d . . .
N2 N 1.0134(2) 0.42169(15) 0.09859(13) 0.0306(5) Uani 1 1 d . . .
C3 C 1.0606(3) 0.04638(18) 0.14921(16) 0.0297(6) Uani 1 1 d . . .
N3 N 1.0091(2) 0.36109(15) 0.18916(14) 0.0318(5) Uani 1 1 d . . .
C4 C 0.9866(3) -0.0467(2) 0.18859(18) 0.0421(7) Uani 1 1 d . . .
H4A H 0.8921 -0.0481 0.1763 0.051 Uiso 1 1 calc R . .
C5 C 1.0518(4) -0.1373(2) 0.2459(2) 0.0586(9) Uani 1 1 d . . .
H5A H 1.0020 -0.2016 0.2732 0.070 Uiso 1 1 calc R . .
C6 C 1.1871(4) -0.1348(2) 0.2634(2) 0.0633(10) Uani 1 1 d . . .
H6A H 1.2306 -0.1975 0.3036 0.076 Uiso 1 1 calc R . .
C7 C 1.2619(3) -0.0432(3) 0.2240(2) 0.0532(8) Uani 1 1 d . . .
H7A H 1.3566 -0.0430 0.2363 0.064 Uiso 1 1 calc R . .
C8 C 1.1991(3) 0.0488(2) 0.16633(18) 0.0383(6) Uani 1 1 d . . .
H8A H 1.2499 0.1125 0.1389 0.046 Uiso 1 1 calc R . .
C9 C 0.8051(3) 0.14492(18) 0.06030(16) 0.0299(6) Uani 1 1 d . . .
C10 C 0.7005(3) 0.1678(2) 0.11253(18) 0.0397(7) Uani 1 1 d . . .
H10A H 0.7228 0.1894 0.1588 0.048 Uiso 1 1 calc R . .
C11 C 0.5627(3) 0.1591(2) 0.0974(2) 0.0482(8) Uani 1 1 d . . .
H11A H 0.4905 0.1751 0.1330 0.058 Uiso 1 1 calc R . .
C12 C 0.5312(3) 0.1272(2) 0.0309(2) 0.0491(8) Uani 1 1 d . . .
H12A H 0.4368 0.1221 0.0201 0.059 Uiso 1 1 calc R . .
C13 C 0.6341(3) 0.1029(3) -0.0202(2) 0.0515(8) Uani 1 1 d . . .
H13A H 0.6112 0.0798 -0.0654 0.062 Uiso 1 1 calc R . .
C14 C 0.7711(3) 0.1119(2) -0.00602(19) 0.0424(7) Uani 1 1 d . . .
H14A H 0.8427 0.0955 -0.0418 0.051 Uiso 1 1 calc R . .
C15 C 1.1626(3) 0.12143(18) 0.34338(16) 0.0289(6) Uani 1 1 d . . .
C16 C 1.1926(3) 0.0191(2) 0.40320(17) 0.0363(6) Uani 1 1 d . . .
H16A H 1.1195 -0.0304 0.4314 0.044 Uiso 1 1 calc R . .
C17 C 1.3286(3) -0.0113(2) 0.42200(19) 0.0443(7) Uani 1 1 d . . .
H17A H 1.3485 -0.0815 0.4633 0.053 Uiso 1 1 calc R . .
C18 C 1.4350(3) 0.0596(2) 0.38118(19) 0.0455(7) Uani 1 1 d . . .
H18A H 1.5284 0.0383 0.3936 0.055 Uiso 1 1 calc R . .
C19 C 1.4057(3) 0.1617(2) 0.32216(19) 0.0439(7) Uani 1 1 d . . .
H19A H 1.4793 0.2109 0.2945 0.053 Uiso 1 1 calc R . .
C20 C 1.2708(3) 0.1932(2) 0.30281(18) 0.0376(6) Uani 1 1 d . . .
H20A H 1.2517 0.2637 0.2619 0.045 Uiso 1 1 calc R . .
C21 C 0.9359(3) 0.23222(18) 0.38922(16) 0.0300(6) Uani 1 1 d . . .
C22 C 1.0259(3) 0.2474(2) 0.44604(18) 0.0429(7) Uani 1 1 d . . .
H22A H 1.1175 0.2202 0.4498 0.052 Uiso 1 1 calc R . .
C23 C 0.9837(4) 0.3020(2) 0.4974(2) 0.0561(9) Uani 1 1 d . . .
H23A H 1.0465 0.3118 0.5363 0.067 Uiso 1 1 calc R . .
C24 C 0.8530(4) 0.3418(2) 0.4928(2) 0.0555(8) Uani 1 1 d . . .
H24A H 0.8250 0.3801 0.5275 0.067 Uiso 1 1 calc R . .
C25 C 0.7617(3) 0.3261(3) 0.4374(2) 0.0581(9) Uani 1 1 d . . .
H25A H 0.6701 0.3531 0.4345 0.070 Uiso 1 1 calc R . .
C26 C 0.8026(3) 0.2716(2) 0.3861(2) 0.0455(7) Uani 1 1 d . . .
H26A H 0.7388 0.2609 0.3483 0.055 Uiso 1 1 calc R . .
C27 C 0.8428(3) 0.4160(2) -0.13759(18) 0.0350(6) Uani 1 1 d . A .
H27A H 0.7807 0.3697 -0.0840 0.042 Uiso 1 1 calc R . .
H27B H 0.8011 0.4866 -0.1620 0.042 Uiso 1 1 calc R . .
C28 C 0.8400(3) 0.3776(2) -0.21361(19) 0.0444(7) Uani 1 1 d . . .
H28A H 0.8687 0.3025 -0.1860 0.053 Uiso 1 1 calc R . .
C29 C 0.6943(4) 0.3834(3) -0.2470(2) 0.0689(10) Uani 1 1 d . . .
H29A H 0.6308 0.3398 -0.1942 0.103 Uiso 1 1 calc R . .
H29B H 0.6964 0.3581 -0.2955 0.103 Uiso 1 1 calc R . .
H29C H 0.6622 0.4561 -0.2726 0.103 Uiso 1 1 calc R . .
C30 C 0.9421(4) 0.4373(3) -0.2953(2) 0.0775(11) Uani 1 1 d . . .
H30A H 1.0369 0.4229 -0.2748 0.116 Uiso 1 1 calc R . .
H30B H 0.9236 0.5124 -0.3189 0.116 Uiso 1 1 calc R . .
H30C H 0.9321 0.4152 -0.3450 0.116 Uiso 1 1 calc R . .
Al1 Al 1.02114(8) 0.42429(5) -0.08864(5) 0.02836(19) Uani 1 1 d D . .
C31 C 1.2081(5) 0.4648(9) -0.1512(5) 0.0395(8) Uani 0.886(12) 1 d PDU A 1
H31A H 1.2458 0.4059 -0.1636 0.047 Uiso 0.886(12) 1 calc PR A 1
H31B H 1.1977 0.5248 -0.2127 0.047 Uiso 0.886(12) 1 calc PR A 1
C32 C 1.3177(5) 0.4949(4) -0.1016(4) 0.0609(12) Uani 0.886(12) 1 d PDU A 1
H32A H 1.2711 0.5354 -0.0694 0.073 Uiso 0.886(12) 1 calc PR A 1
C33 C 1.4321(6) 0.5638(5) -0.1723(5) 0.090(2) Uani 0.886(12) 1 d PDU A 1
H33A H 1.5015 0.5809 -0.1390 0.136 Uiso 0.886(12) 1 calc PR A 1
H33B H 1.3909 0.6284 -0.2169 0.136 Uiso 0.886(12) 1 calc PR A 1
H33C H 1.4766 0.5259 -0.2059 0.136 Uiso 0.886(12) 1 calc PR A 1
C34 C 1.3808(6) 0.3964(5) -0.0283(4) 0.090(2) Uani 0.886(12) 1 d PDU A 1
H34A H 1.4567 0.4159 -0.0011 0.136 Uiso 0.886(12) 1 calc PR A 1
H34B H 1.4169 0.3517 -0.0577 0.136 Uiso 0.886(12) 1 calc PR A 1
H34C H 1.3093 0.3583 0.0211 0.136 Uiso 0.886(12) 1 calc PR A 1
C31A C 1.205(4) 0.466(8) -0.153(4) 0.051(4) Uani 0.114(12) 1 d PDU A 2
H31C H 1.2506 0.4017 -0.1524 0.062 Uiso 0.114(12) 1 calc PR A 2
H31D H 1.1911 0.5126 -0.2193 0.062 Uiso 0.114(12) 1 calc PR A 2
C32A C 1.311(3) 0.520(3) -0.120(2) 0.056(4) Uani 0.114(12) 1 d PDU A 2
H32B H 1.2744 0.5897 -0.1277 0.067 Uiso 0.114(12) 1 calc PR A 2
C33A C 1.447(4) 0.534(4) -0.181(3) 0.075(7) Uani 0.114(12) 1 d PDU A 2
H33D H 1.4429 0.5992 -0.2384 0.112 Uiso 0.114(12) 1 calc PR A 2
H33E H 1.4583 0.4750 -0.1979 0.112 Uiso 0.114(12) 1 calc PR A 2
H33F H 1.5253 0.5363 -0.1466 0.112 Uiso 0.114(12) 1 calc PR A 2
C34A C 1.334(4) 0.451(4) -0.017(2) 0.069(6) Uani 0.114(12) 1 d PDU A 2
H34D H 1.3938 0.4885 0.0063 0.103 Uiso 0.114(12) 1 calc PR A 2
H34E H 1.3795 0.3859 -0.0105 0.103 Uiso 0.114(12) 1 calc PR A 2
H34F H 1.2448 0.4353 0.0198 0.103 Uiso 0.114(12) 1 calc PR A 2
C35 C 0.6247(5) 0.7994(4) 0.2186(3) 0.0875(14) Uani 0.891(4) 1 d PDU B 1
H35A H 0.6083 0.8750 0.1915 0.131 Uiso 0.891(4) 1 calc PR B 1
H35B H 0.5498 0.7649 0.2039 0.131 Uiso 0.891(4) 1 calc PR B 1
H35C H 0.7137 0.7854 0.1924 0.131 Uiso 0.891(4) 1 calc PR B 1
C36 C 0.6282(3) 0.7582(3) 0.3216(3) 0.0619(10) Uani 0.891(4) 1 d PDU B 1
C37 C 0.6290(5) 0.6520(4) 0.3807(4) 0.0758(12) Uani 0.891(4) 1 d PDU B 1
H37 H 0.6292 0.6034 0.3542 0.091 Uiso 0.891(4) 1 calc PR B 1
C38 C 0.6294(6) 0.6153(4) 0.4750(4) 0.0884(14) Uani 0.891(4) 1 d PDU B 1
H38 H 0.6287 0.5421 0.5132 0.106 Uiso 0.891(4) 1 calc PR B 1
C39 C 0.6309(4) 0.6839(4) 0.5153(3) 0.0773(12) Uani 0.891(4) 1 d PDU B 1
H39 H 0.6321 0.6587 0.5812 0.093 Uiso 0.891(4) 1 calc PR B 1
C40 C 0.6307(4) 0.7892(3) 0.4586(3) 0.0668(11) Uani 0.891(4) 1 d PDU B 1
H40 H 0.6308 0.8374 0.4856 0.080 Uiso 0.891(4) 1 calc PR B 1
C41 C 0.6303(5) 0.8258(3) 0.3637(3) 0.0607(10) Uani 0.891(4) 1 d PDU B 1
H41 H 0.6315 0.8991 0.3257 0.073 Uiso 0.891(4) 1 calc PR B 1
C35A C 0.643(4) 0.612(3) 0.516(2) 0.082(6) Uani 0.109(4) 1 d PDU B 2
H35D H 0.6379 0.6477 0.5567 0.123 Uiso 0.109(4) 1 calc PR B 2
H35E H 0.7295 0.5715 0.5247 0.123 Uiso 0.109(4) 1 calc PR B 2
H35F H 0.5636 0.5647 0.5314 0.123 Uiso 0.109(4) 1 calc PR B 2
C36A C 0.642(2) 0.690(2) 0.4171(17) 0.075(3) Uani 0.109(4) 1 d PDU B 2
C37A C 0.652(4) 0.663(2) 0.342(2) 0.074(3) Uani 0.109(4) 1 d PDU B 2
H37A H 0.6622 0.5919 0.3548 0.089 Uiso 0.109(4) 1 calc PR B 2
C38A C 0.648(4) 0.736(2) 0.2530(19) 0.072(3) Uani 0.109(4) 1 d PDU B 2
H38A H 0.6524 0.7153 0.2033 0.086 Uiso 0.109(4) 1 calc PR B 2
C39A C 0.636(4) 0.840(2) 0.235(2) 0.067(3) Uani 0.109(4) 1 d PDU B 2
H39A H 0.6324 0.8912 0.1723 0.081 Uiso 0.109(4) 1 calc PR B 2
C40A C 0.630(3) 0.8693(19) 0.3066(19) 0.066(3) Uani 0.109(4) 1 d PDU B 2
H40A H 0.6313 0.9413 0.2935 0.080 Uiso 0.109(4) 1 calc PR B 2
C41A C 0.622(5) 0.796(2) 0.396(2) 0.068(3) Uani 0.109(4) 1 d PDU B 2
H41A H 0.6037 0.8162 0.4449 0.081 Uiso 0.109(4) 1 calc PR B 2

loop_
_atom_site_aniso_label
_atom_site_aniso_U_11
_atom_site_aniso_U_22
_atom_site_aniso_U_33
_atom_site_aniso_U_23
_atom_site_aniso_U_13
_atom_site_aniso_U_12
S1 0.0425(4) 0.0286(3) 0.0277(4) -0.0121(3) 0.0067(3) -0.0038(3)
P1 0.0325(4) 0.0219(3) 0.0254(3) -0.0110(3) 0.0016(3) -0.0035(3)
N1 0.0349(12) 0.0210(10) 0.0235(10) -0.0107(9) -0.0035(9) -0.0001(8)
C1 0.0279(13) 0.0228(12) 0.0250(13) -0.0095(10) -0.0024(10) -0.0013(10)
P2 0.0329(4) 0.0247(3) 0.0211(3) -0.0077(3) -0.0005(3) -0.0027(3)
S2 0.0439(4) 0.0359(4) 0.0347(4) -0.0154(3) 0.0038(3) -0.0139(3)
C2 0.0300(13) 0.0252(12) 0.0243(13) -0.0099(10) -0.0024(10) -0.0010(10)
N2 0.0486(13) 0.0235(11) 0.0201(11) -0.0094(9) -0.0037(9) -0.0022(9)
C3 0.0403(15) 0.0246(13) 0.0246(13) -0.0119(11) 0.0034(11) 0.0010(11)
N3 0.0447(13) 0.0251(11) 0.0260(11) -0.0108(9) -0.0055(9) 0.0004(9)
C4 0.0563(18) 0.0287(14) 0.0385(16) -0.0129(12) 0.0071(13) -0.0050(13)
C5 0.096(3) 0.0268(16) 0.0449(19) -0.0103(14) 0.0099(18) 0.0028(17)
C6 0.109(3) 0.0371(19) 0.0347(18) -0.0082(14) -0.0060(19) 0.027(2)
C7 0.064(2) 0.062(2) 0.0406(18) -0.0285(16) -0.0123(15) 0.0294(17)
C8 0.0462(17) 0.0374(15) 0.0342(15) -0.0184(13) -0.0033(12) 0.0072(13)
C9 0.0349(14) 0.0283(13) 0.0268(13) -0.0121(11) 0.0010(11) -0.0053(11)
C10 0.0380(16) 0.0537(18) 0.0359(16) -0.0273(14) -0.0018(12) -0.0041(13)
C11 0.0336(16) 0.071(2) 0.0493(19) -0.0355(17) 0.0019(13) -0.0044(14)
C12 0.0377(17) 0.068(2) 0.0459(18) -0.0279(16) -0.0026(14) -0.0123(15)
C13 0.0495(19) 0.071(2) 0.0481(18) -0.0380(17) 0.0028(15) -0.0212(16)
C14 0.0469(17) 0.0497(17) 0.0402(16) -0.0293(14) 0.0074(13) -0.0147(13)
C15 0.0362(14) 0.0293(13) 0.0210(12) -0.0107(11) -0.0019(10) 0.0006(11)
C16 0.0440(16) 0.0331(14) 0.0255(14) -0.0073(11) 0.0027(12) -0.0001(12)
C17 0.0506(18) 0.0403(16) 0.0353(16) -0.0096(13) -0.0096(14) 0.0124(14)
C18 0.0390(17) 0.061(2) 0.0378(16) -0.0229(15) -0.0067(13) 0.0109(15)
C19 0.0351(16) 0.0548(19) 0.0420(17) -0.0211(15) 0.0016(13) -0.0093(13)
C20 0.0408(16) 0.0333(15) 0.0333(15) -0.0092(12) -0.0026(12) -0.0026(12)
C21 0.0392(15) 0.0244(13) 0.0211(13) -0.0054(10) 0.0033(11) -0.0030(11)
C22 0.0513(18) 0.0492(17) 0.0347(16) -0.0241(14) -0.0037(13) 0.0024(14)
C23 0.073(2) 0.062(2) 0.0442(19) -0.0327(17) -0.0059(16) -0.0016(18)
C24 0.086(3) 0.0474(18) 0.0394(18) -0.0266(15) 0.0108(17) -0.0015(17)
C25 0.058(2) 0.058(2) 0.059(2) -0.0286(17) 0.0092(17) 0.0118(16)
C26 0.0433(17) 0.0510(18) 0.0469(18) -0.0256(15) -0.0041(14) 0.0019(14)
C27 0.0456(16) 0.0280(14) 0.0324(14) -0.0134(11) -0.0055(12) -0.0008(12)
C28 0.0601(19) 0.0395(16) 0.0398(17) -0.0210(13) -0.0160(14) 0.0006(14)
C29 0.081(3) 0.069(2) 0.076(2) -0.045(2) -0.038(2) 0.0059(19)
C30 0.108(3) 0.098(3) 0.039(2) -0.040(2) -0.0026(19) -0.020(2)
Al1 0.0382(4) 0.0251(4) 0.0219(4) -0.0102(3) -0.0004(3) -0.0024(3)
C31 0.0431(17) 0.0289(16) 0.0412(18) -0.0118(14) 0.0087(14) -0.0019(14)
C32 0.050(2) 0.051(3) 0.067(3) -0.010(2) -0.0075(18) -0.0127(18)
C33 0.060(3) 0.070(4) 0.107(4) -0.005(3) -0.004(3) -0.026(3)
C34 0.070(3) 0.069(4) 0.098(4) 0.002(3) -0.035(3) -0.014(3)
C31A 0.046(6) 0.041(6) 0.055(6) -0.010(6) 0.000(5) -0.008(5)
C32A 0.047(5) 0.048(6) 0.060(5) -0.011(5) -0.002(5) -0.011(5)
C33A 0.046(7) 0.063(12) 0.086(9) -0.006(11) 0.007(8) -0.013(9)
C34A 0.042(10) 0.068(11) 0.070(6) -0.003(9) -0.014(7) -0.022(10)
C35 0.080(3) 0.115(4) 0.088(3) -0.066(3) 0.019(3) -0.020(3)
C36 0.0407(18) 0.080(2) 0.085(2) -0.0548(18) 0.0067(18) -0.0088(18)
C37 0.069(3) 0.072(2) 0.109(3) -0.062(2) 0.001(3) -0.005(2)
C38 0.082(3) 0.073(3) 0.110(3) -0.038(3) -0.020(3) -0.002(2)
C39 0.066(2) 0.082(3) 0.088(3) -0.038(2) -0.023(2) -0.001(2)
C40 0.058(2) 0.078(2) 0.081(3) -0.049(2) -0.020(2) 0.012(2)
C41 0.050(2) 0.068(2) 0.081(2) -0.048(2) -0.004(3) -0.001(2)
C35A 0.072(11) 0.082(8) 0.099(5) -0.043(7) -0.021(11) -0.002(11)
C36A 0.062(4) 0.078(4) 0.096(4) -0.047(4) -0.007(4) -0.003(4)
C37A 0.057(5) 0.078(5) 0.100(5) -0.051(4) 0.005(6) -0.003(5)
C38A 0.051(6) 0.082(5) 0.096(5) -0.053(5) 0.005(6) -0.005(6)
C39A 0.046(6) 0.081(5) 0.089(5) -0.051(5) 0.003(6) -0.007(6)
C40A 0.047(5) 0.079(5) 0.086(5) -0.047(4) -0.002(6) -0.004(5)
C41A 0.052(5) 0.078(4) 0.087(4) -0.048(4) -0.006(5) -0.002(5)

loop_
_atom_type_symbol
_atom_type_description
_atom_type_scat_dispersion_real
_atom_type_scat_dispersion_imag
_atom_type_scat_source
C C 0.0033 0.0016 'International Tables Vol C Tables 4.2.6.8 and 6.1.1.4'
H H 0.0000 0.0000 'International Tables Vol C Tables 4.2.6.8 and 6.1.1.4'
N N 0.0061 0.0033 'International Tables Vol C Tables 4.2.6.8 and 6.1.1.4'
Al Al 0.0645 0.0514 'International Tables Vol C Tables 4.2.6.8 and 6.1.1.4'
P P 0.1023 0.0942 'International Tables Vol C Tables 4.2.6.8 and 6.1.1.4'
S S 0.1246 0.1234 'International Tables Vol C Tables 4.2.6.8 and 6.1.1.4'

loop_
_geom_angle_atom_site_label_1
_geom_angle_atom_site_label_2
_geom_angle_atom_site_label_3
_geom_angle
_geom_angle_site_symmetry_1
_geom_angle_site_symmetry_3
_geom_angle_publ_flag
P1 S1 Al1 92.67(4) . . ?
C3 P1 C9 109.76(12) . . ?
C3 P1 C1 108.58(11) . . ?
C9 P1 C1 106.95(11) . . ?
C3 P1 S1 111.35(9) . . ?
C9 P1 S1 113.12(9) . . ?
C1 P1 S1 106.85(8) . . ?
N2 N1 C1 107.30(18) . . ?
N2 N1 Al1 123.20(14) . . ?
C1 N1 Al1 129.38(16) . . ?
N1 C1 C2 106.7(2) . . ?
N1 C1 P1 116.76(17) . . ?
C2 C1 P1 136.52(18) . . ?
C21 P2 C15 106.04(11) . . ?
C21 P2 C2 103.20(11) . . ?
C15 P2 C2 103.65(11) . . ?
C21 P2 S2 113.22(9) . . ?
C15 P2 S2 115.86(9) . . ?
C2 P2 S2 113.61(8) . . ?
N3 C2 C1 107.6(2) . . ?
N3 C2 P2 117.50(17) . . ?
C1 C2 P2 134.86(18) . . ?
N3 N2 N1 110.40(18) . . ?
N3 N2 Al1 104.45(14) . 2_765 ?
N1 N2 Al1 142.48(15) . 2_765 ?
C4 C3 C8 120.6(2) . . ?
C4 C3 P1 121.6(2) . . ?
C8 C3 P1 117.65(19) . . ?
N2 N3 C2 107.99(19) . . ?
C5 C4 C3 119.3(3) . . ?
C6 C5 C4 120.1(3) . . ?
C5 C6 C7 121.1(3) . . ?
C6 C7 C8 119.9(3) . . ?
C7 C8 C3 119.0(3) . . ?
C10 C9 C14 119.5(2) . . ?
C10 C9 P1 122.33(19) . . ?
C14 C9 P1 118.0(2) . . ?
C9 C10 C11 119.9(2) . . ?
C12 C11 C10 119.8(3) . . ?
C13 C12 C11 120.7(3) . . ?
C12 C13 C14 119.9(3) . . ?
C13 C14 C9 120.3(3) . . ?
C16 C15 C20 119.2(2) . . ?
C16 C15 P2 119.6(2) . . ?
C20 C15 P2 121.13(19) . . ?
C17 C16 C15 120.2(3) . . ?
C18 C17 C16 120.3(3) . . ?
C17 C18 C19 119.7(3) . . ?
C20 C19 C18 120.7(3) . . ?
C19 C20 C15 119.9(2) . . ?
C22 C21 C26 118.5(2) . . ?
C22 C21 P2 122.7(2) . . ?
C26 C21 P2 118.8(2) . . ?
C23 C22 C21 120.5(3) . . ?
C24 C23 C22 120.6(3) . . ?
C23 C24 C25 119.6(3) . . ?
C24 C25 C26 120.3(3) . . ?
C25 C26 C21 120.5(3) . . ?
C28 C27 Al1 119.42(19) . . ?
C30 C28 C27 111.5(2) . . ?
C30 C28 C29 110.4(3) . . ?
C27 C28 C29 111.7(2) . . ?
C31A Al1 C27 130.2(14) . . ?
C31A Al1 C31 1.1(19) . . ?
C27 Al1 C31 131.3(2) . . ?
C31A Al1 N1 118.4(16) . . ?
C27 Al1 N1 110.94(10) . . ?
C31 Al1 N1 117.3(2) . . ?
C31A Al1 N2 91(3) . 2_765 ?
C27 Al1 N2 94.81(10) . 2_765 ?
C31 Al1 N2 90.8(3) . 2_765 ?
N1 Al1 N2 91.06(8) . 2_765 ?
C31A Al1 S1 87(3) . . ?
C27 Al1 S1 93.39(8) . . ?
C31 Al1 S1 87.0(3) . . ?
N1 Al1 S1 82.00(6) . . ?
N2 Al1 S1 170.74(6) 2_765 . ?
C32 C31 Al1 118.6(3) . . ?
C34 C32 C31 109.9(5) . . ?
C34 C32 C33 110.3(4) . . ?
C31 C32 C33 110.9(4) . . ?
C32A C31A Al1 121(2) . . ?
C34A C32A C33A 111(2) . . ?
C34A C32A C31A 109(2) . . ?
C33A C32A C31A 107(2) . . ?
C41 C36 C37 116.6(4) . . ?
C41 C36 C35 120.7(4) . . ?
C37 C36 C35 122.7(4) . . ?
C38 C37 C36 122.2(4) . . ?
C37 C38 C39 120.3(5) . . ?
C40 C39 C38 118.7(5) . . ?
C41 C40 C39 120.8(4) . . ?
C40 C41 C36 121.4(4) . . ?
C37A C36A C41A 117(2) . . ?
C37A C36A C35A 123.0(19) . . ?
C41A C36A C35A 120.2(19) . . ?
C38A C37A C36A 122.2(19) . . ?
C37A C38A C39A 119(2) . . ?
C40A C39A C38A 121(2) . . ?
C41A C40A C39A 120(2) . . ?
C40A C41A C36A 121(2) . . ?

loop_
_geom_bond_atom_site_label_1
_geom_bond_atom_site_label_2
_geom_bond_distance
_geom_bond_site_symmetry_2
_geom_bond_publ_flag
S1 P1 1.9597(11) . ?
S1 Al1 2.7388(11) . ?
P1 C3 1.795(2) . ?
P1 C9 1.799(2) . ?
P1 C1 1.810(2) . ?
N1 N2 1.346(3) . ?
N1 C1 1.359(3) . ?
N1 Al1 1.996(2) . ?
C1 C2 1.389(3) . ?
P2 C21 1.808(3) . ?
P2 C15 1.808(3) . ?
P2 C2 1.815(2) . ?
P2 S2 1.9397(11) . ?
C2 N3 1.349(3) . ?
N2 N3 1.318(3) . ?
N2 Al1 2.138(2) 2_765 ?
C3 C4 1.385(3) . ?
C3 C8 1.388(4) . ?
C4 C5 1.380(4) . ?
C5 C6 1.360(5) . ?
C6 C7 1.374(5) . ?
C7 C8 1.382(4) . ?
C9 C10 1.380(4) . ?
C9 C14 1.386(3) . ?
C10 C11 1.387(4) . ?
C11 C12 1.372(4) . ?
C12 C13 1.368(4) . ?
C13 C14 1.377(4) . ?
C15 C16 1.385(3) . ?
C15 C20 1.392(3) . ?
C16 C17 1.383(4) . ?
C17 C18 1.373(4) . ?
C18 C19 1.378(4) . ?
C19 C20 1.377(4) . ?
C21 C22 1.383(4) . ?
C21 C26 1.383(4) . ?
C22 C23 1.381(4) . ?
C23 C24 1.361(4) . ?
C24 C25 1.377(4) . ?
C25 C26 1.378(4) . ?
C27 C28 1.526(4) . ?
C27 Al1 1.968(3) . ?
C28 C30 1.512(5) . ?
C28 C29 1.527(4) . ?
Al1 C31A 1.958(18) . ?
Al1 C31 1.971(3) . ?
Al1 N2 2.138(2) 2_765 ?
C31 C32 1.537(5) . ?
C32 C34 1.527(5) . ?
C32 C33 1.539(6) . ?
C31A C32A 1.541(19) . ?
C32A C34A 1.535(16) . ?
C32A C33A 1.541(17) . ?
C35 C36 1.486(6) . ?
C36 C41 1.385(5) . ?
C36 C37 1.389(6) . ?
C37 C38 1.358(7) . ?
C38 C39 1.377(6) . ?
C39 C40 1.371(6) . ?
C40 C41 1.368(5) . ?
C35A C36A 1.480(18) . ?
C36A C37A 1.390(15) . ?
C36A C41A 1.393(15) . ?
C37A C38A 1.351(16) . ?
C38A C39A 1.375(16) . ?
C39A C40A 1.371(16) . ?
C40A C41A 1.346(16) . ?
